data_7001836
loop_
_publ_author_name
'Lee, Kyung-Eun'
'Jeon, Hyeong-Tak'
'Han, Sam-Yong'
'Ham, Jungyeob'
'Kim, Yong-Joo'
'Lee, Soon W.'

_publ_section_title
;
 Cyclopalladated azido complexes containing C,N-donor (HC\sim N =
 2-(2&#x2032;-thienyl)pyridine, azobenzene, 3,3&#x2032;-dimethyl
 azobenzene, N,N&#x2032;-dimethylbenzylamine, 2-phenylpyridine)
 ligands: reactivity towards organic unsaturated compounds and
 catalytic properties
;
_journal_issue 33
_journal_name_full 'Dalton Transactions'
_journal_page_first 6578
_journal_page_last 6592
_journal_paper_doi 10.1039/b907324h
_journal_year 2009
_chemical_formula_sum 'C25 H38 N5 P Pd'
_chemical_formula_weight 545.97
_chemical_name_systematic
;
?
;
_space_group_IT_number 14
_symmetry_cell_setting monoclinic
_symmetry_space_group_name_Hall '-P 2yn'
_symmetry_space_group_name_H-M 'P 1 21/n 1'
_atom_sites_solution_hydrogens geom
_atom_sites_solution_primary direct
_atom_sites_solution_secondary difmap
_audit_creation_method SHELXL-97
_cell_angle_alpha 90.00
_cell_angle_beta 100.344(12)
_cell_angle_gamma 90.00
_cell_formula_units_Z 4
_cell_length_a 12.0749(17)
_cell_length_b 10.950(3)
_cell_length_c 20.463(5)
_cell_measurement_reflns_used 21
_cell_measurement_temperature 293(2)
_cell_measurement_theta_max 12.56
_cell_measurement_theta_min 7.33
_cell_volume 2661.6(11)
_computing_cell_refinement 'Siemens XSCANS'
_computing_data_collection 'Siemens XSCANS'
_computing_data_reduction 'Siemens SHELXTL'
_computing_molecular_graphics 'Siemens SHELXTL'
_computing_publication_material 'Siemens SHELXTL'
_computing_structure_refinement 'Siemens SHELXTL'
_computing_structure_solution 'Siemens SHELXTL'
_diffrn_ambient_temperature 293(2)
_diffrn_measured_fraction_theta_full 0.997
_diffrn_measured_fraction_theta_max 0.997
_diffrn_measurement_device 'Siemens P4'
_diffrn_measurement_method '\w scans'
_diffrn_radiation_monochromator graphite
_diffrn_radiation_source 'sealed tube'
_diffrn_radiation_type MoK\a
_diffrn_radiation_wavelength 0.71073
_diffrn_reflns_av_R_equivalents 0.0376
_diffrn_reflns_av_sigmaI/netI 0.0551
_diffrn_reflns_limit_h_max 14
_diffrn_reflns_limit_h_min 0
_diffrn_reflns_limit_k_max 0
_diffrn_reflns_limit_k_min -13
_diffrn_reflns_limit_l_max 23
_diffrn_reflns_limit_l_min -24
_diffrn_reflns_number 4920
_diffrn_reflns_theta_full 25.03
_diffrn_reflns_theta_max 25.03
_diffrn_reflns_theta_min 1.83
_diffrn_standards_decay_% 0.0
_diffrn_standards_interval_count 97
_diffrn_standards_number 3
_exptl_absorpt_coefficient_mu 0.778
_exptl_absorpt_correction_T_max 0.9313
_exptl_absorpt_correction_T_min 0.7523
_exptl_absorpt_correction_type empirical
_exptl_crystal_colour 'YELLOW '
_exptl_crystal_density_diffrn 1.362
_exptl_crystal_density_method 'not measured'
_exptl_crystal_description 'BLOCK '
_exptl_crystal_F_000 1136
_exptl_crystal_size_max 0.74
_exptl_crystal_size_mid 0.42
_exptl_crystal_size_min 0.38
_refine_diff_density_max 0.469
_refine_diff_density_min -0.493
_refine_diff_density_rms 0.068
_refine_ls_extinction_method none
_refine_ls_goodness_of_fit_ref 1.018
_refine_ls_hydrogen_treatment constr
_refine_ls_matrix_type full
_refine_ls_number_parameters 289
_refine_ls_number_reflns 4683
_refine_ls_number_restraints 0
_refine_ls_restrained_S_all 1.018
_refine_ls_R_factor_all 0.0631
_refine_ls_R_factor_gt 0.0396
_refine_ls_shift/su_max 0.001
_refine_ls_shift/su_mean 0.000
_refine_ls_structure_factor_coef Fsqd
_refine_ls_weighting_details 'calc w=1/[\s^2^(Fo^2^)+(0.0298P)^2^+2.0588P] where P=(Fo^2^+2Fc^2^)/3'
_refine_ls_weighting_scheme calc
_refine_ls_wR_factor_gt 0.0853
_refine_ls_wR_factor_ref 0.0957
_reflns_number_gt 3501
_reflns_number_total 4683
_reflns_threshold_expression >2sigma(I)
_cod_data_source_file b907324h.txt
_cod_data_source_block lke236
_cod_depositor_comments
;
The following automatic conversions were performed:
'_symmetry_cell_setting' value 'Monoclinic' changed to 'monoclinic'
according to '/home/saulius/struct/CIF-dictionaries/cif_core.dic'
dictionary named 'cif_core.dic' version 2.4.1 from 2010-06-29.

Automatic conversion script
Id: cif_fix_enum 1527 2010-12-29 10:47:43Z saulius 
;
_cod_original_cell_volume 2661.7(11)
_cod_original_sg_symbol_H-M 'P2(1)/n '
_cod_database_code 7001836

loop_
_symmetry_equiv_pos_as_xyz
'x, y, z'
'-x+1/2, y+1/2, -z+1/2'
'-x, -y, -z'
'x-1/2, -y-1/2, z-1/2'

loop_
_atom_site_label
_atom_site_type_symbol
_atom_site_fract_x
_atom_site_fract_y
_atom_site_fract_z
_atom_site_U_iso_or_equiv
_atom_site_adp_type
_atom_site_occupancy
_atom_site_symmetry_multiplicity
_atom_site_calc_flag
_atom_site_refinement_flags
_atom_site_disorder_assembly
_atom_site_disorder_group
Pd1 Pd 0.02416(2) 0.77221(3) 0.191646(16) 0.04512(12) Uani 1 1 d . . .
P1 P -0.09642(9) 0.64561(9) 0.12709(5) 0.0472(3) Uani 1 1 d . . .
N1 N 0.1536(3) 0.8743(3) 0.2609(2) 0.0596(10) Uani 1 1 d . . .
N2 N -0.1818(2) 0.9185(3) 0.20751(14) 0.0361(7) Uani 1 1 d . . .
N3 N 0.1645(3) 0.6988(4) 0.1533(3) 0.0836(14) Uani 1 1 d . . .
N4 N 0.1733(4) 0.6755(4) 0.0982(3) 0.0804(13) Uani 1 1 d . . .
N5 N 0.1860(5) 0.6477(7) 0.0457(3) 0.129(2) Uani 1 1 d . . .
C1 C 0.2204(4) 0.7802(5) 0.3027(3) 0.0876(18) Uani 1 1 d . . .
H1A H 0.1719 0.7342 0.3259 0.131 Uiso 1 1 calc R . .
H1B H 0.2781 0.8191 0.3342 0.131 Uiso 1 1 calc R . .
H1C H 0.2545 0.7264 0.2750 0.131 Uiso 1 1 calc R . .
C2 C 0.2292(4) 0.9445(5) 0.2255(3) 0.0859(18) Uani 1 1 d . . .
H2A H 0.1865 1.0057 0.1983 0.129 Uiso 1 1 calc R . .
H2B H 0.2633 0.8902 0.1980 0.129 Uiso 1 1 calc R . .
H2C H 0.2868 0.9831 0.2572 0.129 Uiso 1 1 calc R . .
C3 C 0.1064(3) 0.9629(4) 0.3048(2) 0.0576(12) Uani 1 1 d . . .
H3A H 0.1675 0.9978 0.3365 0.069 Uiso 1 1 calc R . .
H3B H 0.0688 1.0288 0.2779 0.069 Uiso 1 1 calc R . .
C4 C 0.0244(4) 0.9022(4) 0.3415(2) 0.0557(11) Uani 1 1 d . . .
C5 C 0.0413(5) 0.9025(5) 0.4107(3) 0.0809(16) Uani 1 1 d . . .
H5 H 0.1048 0.9403 0.4347 0.097 Uiso 1 1 calc R . .
C6 C -0.0343(6) 0.8482(6) 0.4436(3) 0.0932(19) Uani 1 1 d . . .
H6 H -0.0222 0.8503 0.4898 0.112 Uiso 1 1 calc R . .
C7 C -0.1277(6) 0.7907(5) 0.4096(3) 0.0834(17) Uani 1 1 d . . .
H7 H -0.1779 0.7521 0.4325 0.100 Uiso 1 1 calc R . .
C8 C -0.1470(4) 0.7904(4) 0.3398(2) 0.0591(12) Uani 1 1 d . . .
H8 H -0.2104 0.7517 0.3163 0.071 Uiso 1 1 calc R . .
C9 C -0.0725(3) 0.8473(3) 0.30615(19) 0.0428(9) Uani 1 1 d . . .
C10 C -0.0963(3) 0.8542(3) 0.23168(18) 0.0369(8) Uani 1 1 d . . .
C11 C -0.2214(3) 0.9403(3) 0.13905(18) 0.0360(8) Uani 1 1 d . . .
C12 C -0.3348(3) 0.9073(4) 0.11380(18) 0.0413(9) Uani 1 1 d . . .
C13 C -0.3748(3) 0.9244(4) 0.0465(2) 0.0525(10) Uani 1 1 d . . .
H13 H -0.4461 0.8959 0.0279 0.063 Uiso 1 1 calc R . .
C14 C -0.3108(4) 0.9826(4) 0.0071(2) 0.0568(11) Uani 1 1 d . . .
H14 H -0.3389 0.9922 -0.0380 0.068 Uiso 1 1 calc R . .
C15 C -0.2059(3) 1.0270(4) 0.0332(2) 0.0522(11) Uani 1 1 d . . .
H15 H -0.1658 1.0709 0.0062 0.063 Uiso 1 1 calc R . .
C16 C -0.1586(3) 1.0070(3) 0.09985(19) 0.0402(9) Uani 1 1 d . . .
C17 C -0.4124(3) 0.8641(4) 0.1602(2) 0.0508(10) Uani 1 1 d . . .
H17 H -0.3660 0.8263 0.1991 0.061 Uiso 1 1 calc R . .
C18 C -0.4689(4) 0.9782(5) 0.1836(2) 0.0712(14) Uani 1 1 d . . .
H18A H -0.4121 1.0357 0.2025 0.107 Uiso 1 1 calc R . .
H18B H -0.5126 0.9551 0.2164 0.107 Uiso 1 1 calc R . .
H18C H -0.5171 1.0150 0.1464 0.107 Uiso 1 1 calc R . .
C19 C -0.5026(4) 0.7723(5) 0.1301(2) 0.0673(13) Uani 1 1 d . . .
H19A H -0.5473 0.7505 0.1626 0.101 Uiso 1 1 calc R . .
H19B H -0.4671 0.7005 0.1165 0.101 Uiso 1 1 calc R . .
H19C H -0.5499 0.8082 0.0922 0.101 Uiso 1 1 calc R . .
C20 C -0.0457(3) 1.0635(4) 0.1304(2) 0.0479(10) Uani 1 1 d . . .
H20 H -0.0023 1.0013 0.1584 0.058 Uiso 1 1 calc R . .
C21 C -0.0631(4) 1.1717(4) 0.1753(3) 0.0785(15) Uani 1 1 d . . .
H21A H -0.1073 1.1457 0.2074 0.118 Uiso 1 1 calc R . .
H21B H -0.1016 1.2363 0.1488 0.118 Uiso 1 1 calc R . .
H21C H 0.0087 1.2006 0.1979 0.118 Uiso 1 1 calc R . .
C22 C 0.0240(5) 1.1049(8) 0.0805(3) 0.136(3) Uani 1 1 d . . .
H22A H 0.0935 1.1392 0.1033 0.204 Uiso 1 1 calc R . .
H22B H -0.0167 1.1656 0.0519 0.204 Uiso 1 1 calc R . .
H22C H 0.0398 1.0364 0.0544 0.204 Uiso 1 1 calc R . .
C23 C -0.1329(5) 0.6895(4) 0.0407(2) 0.0705(14) Uani 1 1 d . . .
H23A H -0.0658 0.7111 0.0244 0.106 Uiso 1 1 calc R . .
H23B H -0.1830 0.7582 0.0366 0.106 Uiso 1 1 calc R . .
H23C H -0.1693 0.6223 0.0153 0.106 Uiso 1 1 calc R . .
C24 C -0.0336(4) 0.4950(4) 0.1211(3) 0.0718(14) Uani 1 1 d . . .
H24A H 0.0387 0.5040 0.1084 0.108 Uiso 1 1 calc R . .
H24B H -0.0818 0.4471 0.0884 0.108 Uiso 1 1 calc R . .
H24C H -0.0249 0.4548 0.1634 0.108 Uiso 1 1 calc R . .
C25 C -0.2292(4) 0.6080(4) 0.1512(2) 0.0661(13) Uani 1 1 d . . .
H25A H -0.2162 0.5835 0.1970 0.099 Uiso 1 1 calc R . .
H25B H -0.2642 0.5423 0.1241 0.099 Uiso 1 1 calc R . .
H25C H -0.2775 0.6782 0.1454 0.099 Uiso 1 1 calc R . .

loop_
_atom_site_aniso_label
_atom_site_aniso_U_11
_atom_site_aniso_U_22
_atom_site_aniso_U_33
_atom_site_aniso_U_23
_atom_site_aniso_U_13
_atom_site_aniso_U_12
Pd1 0.03310(16) 0.03408(16) 0.0667(2) -0.00442(16) 0.00504(13) 0.00196(14)
P1 0.0517(6) 0.0335(5) 0.0538(7) 0.0000(5) 0.0024(5) -0.0026(5)
N1 0.0333(17) 0.039(2) 0.100(3) -0.0083(19) -0.0055(18) 0.0024(15)
N2 0.0257(14) 0.0375(17) 0.0449(18) 0.0033(14) 0.0055(13) -0.0038(13)
N3 0.053(2) 0.083(3) 0.114(4) -0.032(3) 0.014(3) 0.019(2)
N4 0.058(3) 0.075(3) 0.111(4) -0.002(3) 0.023(3) 0.008(2)
N5 0.109(4) 0.184(7) 0.103(4) 0.000(5) 0.041(4) 0.020(4)
C1 0.056(3) 0.063(3) 0.127(5) -0.012(3) -0.030(3) 0.015(3)
C2 0.037(2) 0.075(4) 0.145(5) -0.017(4) 0.015(3) -0.013(2)
C3 0.042(2) 0.044(2) 0.079(3) -0.012(2) -0.008(2) -0.0044(19)
C4 0.059(3) 0.040(2) 0.059(3) 0.000(2) -0.014(2) 0.007(2)
C5 0.094(4) 0.069(3) 0.064(3) 0.000(3) -0.028(3) 0.004(3)
C6 0.136(6) 0.088(4) 0.045(3) 0.004(3) -0.011(3) -0.001(4)
C7 0.124(5) 0.069(4) 0.059(3) 0.016(3) 0.020(3) -0.008(3)
C8 0.071(3) 0.055(3) 0.049(3) 0.005(2) 0.004(2) -0.005(2)
C9 0.045(2) 0.035(2) 0.045(2) 0.0041(17) -0.0023(18) 0.0029(17)
C10 0.0317(18) 0.0308(19) 0.047(2) 0.0007(16) 0.0046(16) -0.0052(15)
C11 0.0320(18) 0.034(2) 0.042(2) -0.0008(16) 0.0079(16) 0.0020(15)
C12 0.0354(19) 0.045(2) 0.043(2) 0.0034(18) 0.0061(17) 0.0011(16)
C13 0.039(2) 0.063(3) 0.052(3) 0.002(2) -0.0002(19) 0.001(2)
C14 0.054(3) 0.069(3) 0.045(2) 0.012(2) 0.001(2) 0.008(2)
C15 0.054(2) 0.056(3) 0.053(3) 0.010(2) 0.025(2) 0.007(2)
C16 0.0354(19) 0.037(2) 0.049(2) 0.0033(17) 0.0119(17) 0.0060(16)
C17 0.033(2) 0.067(3) 0.051(2) 0.009(2) 0.0028(17) -0.0107(19)
C18 0.047(2) 0.100(4) 0.072(3) -0.024(3) 0.022(2) -0.016(3)
C19 0.051(2) 0.078(3) 0.071(3) 0.002(3) 0.007(2) -0.021(2)
C20 0.043(2) 0.050(2) 0.055(2) 0.006(2) 0.0188(19) -0.0064(18)
C21 0.073(3) 0.050(3) 0.109(4) -0.011(3) 0.009(3) -0.001(3)
C22 0.088(4) 0.248(10) 0.080(4) -0.009(5) 0.035(3) -0.091(5)
C23 0.097(4) 0.053(3) 0.058(3) 0.005(2) 0.006(3) -0.004(3)
C24 0.087(3) 0.034(2) 0.088(4) -0.003(2) -0.001(3) 0.005(2)
C25 0.057(3) 0.054(3) 0.083(3) 0.007(2) 0.002(2) -0.013(2)

loop_
_atom_type_symbol
_atom_type_description
_atom_type_scat_dispersion_real
_atom_type_scat_dispersion_imag
_atom_type_scat_source
C C 0.0033 0.0016 'International Tables Vol C Tables 4.2.6.8 and 6.1.1.4'
H H 0.0000 0.0000 'International Tables Vol C Tables 4.2.6.8 and 6.1.1.4'
N N 0.0061 0.0033 'International Tables Vol C Tables 4.2.6.8 and 6.1.1.4'
P P 0.1023 0.0942 'International Tables Vol C Tables 4.2.6.8 and 6.1.1.4'
Pd Pd -0.9988 1.0072 'International Tables Vol C Tables 4.2.6.8 and 6.1.1.4'

loop_
_geom_angle_atom_site_label_1
_geom_angle_atom_site_label_2
_geom_angle_atom_site_label_3
_geom_angle
_geom_angle_site_symmetry_1
_geom_angle_site_symmetry_3
_geom_angle_publ_flag
C10 Pd1 N3 174.15(15) . . ?
C10 Pd1 N1 89.57(13) . . ?
N3 Pd1 N1 84.85(16) . . ?
C10 Pd1 P1 94.32(10) . . ?
N3 Pd1 P1 91.42(13) . . ?
N1 Pd1 P1 172.44(9) . . ?
C25 P1 C23 104.8(2) . . ?
C25 P1 C24 102.2(2) . . ?
C23 P1 C24 101.8(2) . . ?
C25 P1 Pd1 119.36(17) . . ?
C23 P1 Pd1 115.30(17) . . ?
C24 P1 Pd1 111.20(17) . . ?
C2 N1 C1 108.9(4) . . ?
C2 N1 C3 107.0(3) . . ?
C1 N1 C3 109.2(4) . . ?
C2 N1 Pd1 112.1(3) . . ?
C1 N1 Pd1 105.4(3) . . ?
C3 N1 Pd1 114.1(2) . . ?
C10 N2 C11 125.7(3) . . ?
N4 N3 Pd1 130.0(4) . . ?
N5 N4 N3 176.3(6) . . ?
N1 C1 H1A 109.5 . . ?
N1 C1 H1B 109.5 . . ?
H1A C1 H1B 109.5 . . ?
N1 C1 H1C 109.5 . . ?
H1A C1 H1C 109.5 . . ?
H1B C1 H1C 109.5 . . ?
N1 C2 H2A 109.5 . . ?
N1 C2 H2B 109.5 . . ?
H2A C2 H2B 109.5 . . ?
N1 C2 H2C 109.5 . . ?
H2A C2 H2C 109.5 . . ?
H2B C2 H2C 109.5 . . ?
C4 C3 N1 111.6(3) . . ?
C4 C3 H3A 109.3 . . ?
N1 C3 H3A 109.3 . . ?
C4 C3 H3B 109.3 . . ?
N1 C3 H3B 109.3 . . ?
H3A C3 H3B 108.0 . . ?
C5 C4 C9 118.9(5) . . ?
C5 C4 C3 121.2(4) . . ?
C9 C4 C3 119.9(4) . . ?
C6 C5 C4 120.8(5) . . ?
C6 C5 H5 119.6 . . ?
C4 C5 H5 119.6 . . ?
C5 C6 C7 120.9(5) . . ?
C5 C6 H6 119.5 . . ?
C7 C6 H6 119.5 . . ?
C6 C7 C8 119.2(5) . . ?
C6 C7 H7 120.4 . . ?
C8 C7 H7 120.4 . . ?
C9 C8 C7 120.2(5) . . ?
C9 C8 H8 119.9 . . ?
C7 C8 H8 119.9 . . ?
C8 C9 C4 119.8(4) . . ?
C8 C9 C10 120.5(3) . . ?
C4 C9 C10 119.6(4) . . ?
N2 C10 C9 114.6(3) . . ?
N2 C10 Pd1 133.3(3) . . ?
C9 C10 Pd1 111.8(2) . . ?
C16 C11 N2 122.1(3) . . ?
C16 C11 C12 120.6(3) . . ?
N2 C11 C12 116.6(3) . . ?
C13 C12 C11 117.9(3) . . ?
C13 C12 C17 121.0(3) . . ?
C11 C12 C17 120.9(3) . . ?
C14 C13 C12 120.9(4) . . ?
C14 C13 H13 119.5 . . ?
C12 C13 H13 119.5 . . ?
C13 C14 C15 121.0(4) . . ?
C13 C14 H14 119.5 . . ?
C15 C14 H14 119.5 . . ?
C14 C15 C16 120.8(4) . . ?
C14 C15 H15 119.6 . . ?
C16 C15 H15 119.6 . . ?
C15 C16 C11 118.1(3) . . ?
C15 C16 C20 121.0(3) . . ?
C11 C16 C20 120.8(3) . . ?
C12 C17 C19 115.3(4) . . ?
C12 C17 C18 107.3(3) . . ?
C19 C17 C18 109.7(3) . . ?
C12 C17 H17 108.1 . . ?
C19 C17 H17 108.1 . . ?
C18 C17 H17 108.1 . . ?
C17 C18 H18A 109.5 . . ?
C17 C18 H18B 109.5 . . ?
H18A C18 H18B 109.5 . . ?
C17 C18 H18C 109.5 . . ?
H18A C18 H18C 109.5 . . ?
H18B C18 H18C 109.5 . . ?
C17 C19 H19A 109.5 . . ?
C17 C19 H19B 109.5 . . ?
H19A C19 H19B 109.5 . . ?
C17 C19 H19C 109.5 . . ?
H19A C19 H19C 109.5 . . ?
H19B C19 H19C 109.5 . . ?
C22 C20 C16 114.3(4) . . ?
C22 C20 C21 109.1(5) . . ?
C16 C20 C21 110.4(3) . . ?
C22 C20 H20 107.6 . . ?
C16 C20 H20 107.6 . . ?
C21 C20 H20 107.6 . . ?
C20 C21 H21A 109.5 . . ?
C20 C21 H21B 109.5 . . ?
H21A C21 H21B 109.5 . . ?
C20 C21 H21C 109.5 . . ?
H21A C21 H21C 109.5 . . ?
H21B C21 H21C 109.5 . . ?
C20 C22 H22A 109.5 . . ?
C20 C22 H22B 109.5 . . ?
H22A C22 H22B 109.5 . . ?
C20 C22 H22C 109.5 . . ?
H22A C22 H22C 109.5 . . ?
H22B C22 H22C 109.5 . . ?
P1 C23 H23A 109.5 . . ?
P1 C23 H23B 109.5 . . ?
H23A C23 H23B 109.5 . . ?
P1 C23 H23C 109.5 . . ?
H23A C23 H23C 109.5 . . ?
H23B C23 H23C 109.5 . . ?
P1 C24 H24A 109.5 . . ?
P1 C24 H24B 109.5 . . ?
H24A C24 H24B 109.5 . . ?
P1 C24 H24C 109.5 . . ?
H24A C24 H24C 109.5 . . ?
H24B C24 H24C 109.5 . . ?
P1 C25 H25A 109.5 . . ?
P1 C25 H25B 109.5 . . ?
H25A C25 H25B 109.5 . . ?
P1 C25 H25C 109.5 . . ?
H25A C25 H25C 109.5 . . ?
H25B C25 H25C 109.5 . . ?

loop_
_geom_bond_atom_site_label_1
_geom_bond_atom_site_label_2
_geom_bond_distance
_geom_bond_site_symmetry_2
_geom_bond_publ_flag
Pd1 C10 2.005(4) . ?
Pd1 N3 2.147(4) . ?
Pd1 N1 2.215(3) . ?
Pd1 P1 2.2574(11) . ?
P1 C25 1.807(4) . ?
P1 C23 1.808(5) . ?
P1 C24 1.829(4) . ?
N1 C2 1.478(6) . ?
N1 C1 1.482(6) . ?
N1 C3 1.502(5) . ?
N2 C10 1.274(4) . ?
N2 C11 1.417(4) . ?
N3 N4 1.179(6) . ?
N4 N5 1.154(7) . ?
C1 H1A 0.9600 . ?
C1 H1B 0.9600 . ?
C1 H1C 0.9600 . ?
C2 H2A 0.9600 . ?
C2 H2B 0.9600 . ?
C2 H2C 0.9600 . ?
C3 C4 1.501(6) . ?
C3 H3A 0.9700 . ?
C3 H3B 0.9700 . ?
C4 C5 1.393(6) . ?
C4 C9 1.397(5) . ?
C5 C6 1.365(8) . ?
C5 H5 0.9300 . ?
C6 C7 1.367(8) . ?
C6 H6 0.9300 . ?
C7 C8 1.406(6) . ?
C7 H7 0.9300 . ?
C8 C9 1.376(6) . ?
C8 H8 0.9300 . ?
C9 C10 1.501(5) . ?
C11 C16 1.404(5) . ?
C11 C12 1.421(5) . ?
C12 C13 1.388(5) . ?
C12 C17 1.524(5) . ?
C13 C14 1.371(6) . ?
C13 H13 0.9300 . ?
C14 C15 1.372(6) . ?
C14 H14 0.9300 . ?
C15 C16 1.398(5) . ?
C15 H15 0.9300 . ?
C16 C20 1.525(5) . ?
C17 C19 1.528(5) . ?
C17 C18 1.540(6) . ?
C17 H17 0.9800 . ?
C18 H18A 0.9600 . ?
C18 H18B 0.9600 . ?
C18 H18C 0.9600 . ?
C19 H19A 0.9600 . ?
C19 H19B 0.9600 . ?
C19 H19C 0.9600 . ?
C20 C22 1.505(6) . ?
C20 C21 1.537(6) . ?
C20 H20 0.9800 . ?
C21 H21A 0.9600 . ?
C21 H21B 0.9600 . ?
C21 H21C 0.9600 . ?
C22 H22A 0.9600 . ?
C22 H22B 0.9600 . ?
C22 H22C 0.9600 . ?
C23 H23A 0.9600 . ?
C23 H23B 0.9600 . ?
C23 H23C 0.9600 . ?
C24 H24A 0.9600 . ?
C24 H24B 0.9600 . ?
C24 H24C 0.9600 . ?
C25 H25A 0.9600 . ?
C25 H25B 0.9600 . ?
C25 H25C 0.9600 . ?
